data_4503960
loop_
_publ_author_name
'Mitzi, David B.'
'Afzali, Ali'

_publ_section_title
;
 Diels&#x2212;Alder Adduct of Pentacene and Maleimide:&#x00A0; Crystal
 Growth and the Influence of Solvent Molecules on Structure and Hydrogen
 Bonding
;
_journal_issue 4
_journal_name_full 'Crystal Growth &amp; Design'
_journal_page_first 691
_journal_paper_doi 10.1021/cg060559w
_journal_volume 7
_journal_year 2007
_chemical_formula_moiety 'C32 H21 N O2 Cl2 '
_chemical_formula_sum 'C32 H21 Cl2 N O2'
_chemical_formula_weight 522.42
_chemical_name_common 'pentacene-maleimide adduct w/ dichlorobenzene'
_chemical_name_systematic ?
_space_group_IT_number 14
_symmetry_cell_setting monoclinic
_symmetry_space_group_name_Hall '-P 2ybc'
_symmetry_space_group_name_H-M 'P 1 21/c 1'
_cell_angle_alpha 90.0
_cell_angle_beta 92.109(1)
_cell_angle_gamma 90.0
_cell_formula_units_Z 4
_cell_length_a 11.8175(6)
_cell_length_b 11.9876(6)
_cell_length_c 17.9070(9)
_cell_measurement_reflns_used 8058
_cell_measurement_temperature 293
_cell_measurement_theta_max 27.5
_cell_measurement_theta_min 0
_cell_volume 2535.0(2)
_computing_data_reduction 'NRCVAX DATRD2'
_computing_molecular_graphics NRCVAX
_computing_publication_material 'NRCVAX TABLES Jan 94 Version'
_computing_structure_refinement 'NRCVAX LSTSQ'
_computing_structure_solution 'NRCVAX SOLVER'
_diffrn_ambient_temperature 293
_diffrn_measurement_device 'SMART 1000'
_diffrn_measurement_method CCD
_diffrn_radiation_monochromator graphite
_diffrn_radiation_source 'xray tube'
_diffrn_radiation_type 'Molybdenum K\a'
_diffrn_radiation_wavelength 0.70930
_diffrn_reflns_av_R_equivalents 0.017
_diffrn_reflns_limit_h_max 15
_diffrn_reflns_limit_h_min -15
_diffrn_reflns_limit_k_max 15
_diffrn_reflns_limit_k_min 0
_diffrn_reflns_limit_l_max 23
_diffrn_reflns_limit_l_min 0
_diffrn_reflns_number 27136
_diffrn_reflns_theta_max 27.48
_diffrn_reflns_theta_min 0.00
_exptl_absorpt_coefficient_mu 0.29
_exptl_absorpt_correction_type empirical
_exptl_absorpt_process_details SADABS
_exptl_crystal_colour colorless
_exptl_crystal_density_diffrn 1.369
_exptl_crystal_description rod
_exptl_crystal_F_000 1081.72
_exptl_crystal_size_max 0.16
_exptl_crystal_size_mid 0.22
_exptl_crystal_size_min 0.53
_refine_diff_density_max 0.85
_refine_diff_density_min -0.53
_refine_ls_extinction_coef 12570(2752)
_refine_ls_extinction_method Larson
_refine_ls_goodness_of_fit_obs 3.76
_refine_ls_matrix_type full
_refine_ls_number_parameters 425
_refine_ls_number_reflns 3934
_refine_ls_R_factor_all 0.068
_refine_ls_R_factor_obs 0.068
_refine_ls_shift/esd_max 0.000
_refine_ls_structure_factor_coef F
_refine_ls_weighting_details 'calc w=1/(\s^2^(F)+0.0002F^2^)'
_refine_ls_weighting_scheme calc
_refine_ls_wR_factor_all 0.087
_refine_ls_wR_factor_obs 0.087
_reflns_number_observed 3936
_reflns_number_total 5827
_reflns_observed_criterion 'Inet > 2.0\s(Inet)'
_cod_data_source_file cg060559wsi20060821_120947.cif
_cod_data_source_block C26H17NO2.C6H4Cl2_compound_1
_cod_depositor_comments
;
The following automatic conversions were performed:

'_symmetry_cell_setting' value 'Monoclinic' changed to 'monoclinic'
according to /home/saulius/struct/CIF-dictionaries/cif_core.dic
dictionary named 'cif_core.dic' version 2.4.1 from 2010-06-29.

Automatic conversion script
Id: cif_fix_values 1715 2011-07-08 13:25:40Z adriana 
;
_cod_original_cell_volume 2535.05(40)
_cod_original_sg_symbol_H-M 'P 21/c'
_cod_original_formula_sum 'C32 H21 N O2 Cl2 '
_cod_database_code 4503960

loop_
_symmetry_equiv_pos_as_xyz
x,y,z
-x,-y,-z
-x,1/2+y,1/2-z
x,1/2-y,1/2+z

loop_
_atom_site_aniso_label
_atom_site_aniso_U_11
_atom_site_aniso_U_22
_atom_site_aniso_U_33
_atom_site_aniso_U_12
_atom_site_aniso_U_13
_atom_site_aniso_U_23
_atom_site_aniso_type_symbol
C1 0.0533(21) 0.0638(25) 0.101(3) 0.0103(18) -0.0047(20) 0.0069(22) C
C2 0.0507(20) 0.078(3) 0.0743(25) 0.0045(19) -0.0019(18) 0.0143(21) C
C3 0.0440(17) 0.0724(23) 0.0552(19) 0.0027(17) 0.0045(14) 0.0052(18) C
C4 0.0369(15) 0.0571(18) 0.0442(16) -0.0034(14) 0.0073(12) 0.0030(14) C
C5 0.0447(17) 0.0533(18) 0.0395(16) -0.0040(14) 0.0031(13) -0.0056(14) C
C6 0.0410(15) 0.0402(16) 0.0411(15) -0.0052(12) 0.0068(12) -0.0015(12) C
C7 0.0450(17) 0.0441(16) 0.0420(16) -0.0058(13) 0.0042(12) -0.0059(13) C
C8 0.0469(16) 0.0383(15) 0.0416(15) -0.0004(13) 0.0042(12) 0.0034(12) C
C9 0.0476(18) 0.0464(17) 0.0459(17) 0.0048(14) 0.0056(13) 0.0001(14) C
C10 0.0475(17) 0.0472(17) 0.0538(18) 0.0047(14) 0.0085(13) 0.0107(14) C
C11 0.0539(21) 0.0709(24) 0.0739(24) 0.0097(18) 0.0185(18) 0.0100(19) C
C12 0.0496(23) 0.089(3) 0.105(3) 0.0034(21) 0.0226(22) 0.0089(25) C
C13 0.0453(22) 0.088(3) 0.115(3) -0.0073(21) 0.0130(22) 0.007(3) C
C14 0.0498(21) 0.071(3) 0.089(3) -0.0110(18) 0.0044(19) 0.0011(22) C
C15 0.0451(17) 0.0483(18) 0.0578(18) -0.0037(14) 0.0060(14) 0.0113(14) C
C16 0.0509(18) 0.0476(18) 0.0476(17) -0.0050(14) -0.0007(14) -0.0001(14) C
C17 0.0424(16) 0.0411(16) 0.0422(15) -0.0025(13) 0.0015(12) 0.0034(12) C
C18 0.0490(17) 0.0441(16) 0.0379(15) -0.0051(13) 0.0026(12) -0.0041(13) C
C19 0.0384(15) 0.0431(16) 0.0407(15) -0.0050(13) 0.0054(11) -0.0010(12) C
C20 0.0469(17) 0.0452(18) 0.0494(17) -0.0054(14) 0.0062(14) -0.0085(14) C
C21 0.0420(16) 0.0463(17) 0.0556(18) -0.0018(13) 0.0067(14) 0.0003(14) C
C22 0.0545(20) 0.0530(21) 0.083(3) 0.0010(16) 0.0024(18) -0.0061(19) C
C23 0.0519(18) 0.0401(17) 0.0512(17) -0.0033(14) 0.0060(13) 0.0017(13) C
C24 0.0556(19) 0.0478(18) 0.0575(19) -0.0102(15) 0.0079(15) 0.0017(15) C
C25 0.0587(20) 0.0581(20) 0.0470(18) -0.0090(16) 0.0111(15) 0.0061(15) C
C26 0.0503(18) 0.0521(19) 0.0405(16) -0.0027(15) 0.0011(14) 0.0050(14) C
N1 0.0518(17) 0.0640(18) 0.0612(17) -0.0137(14) 0.0159(13) -0.0016(13) N
O1 0.0627(14) 0.0757(16) 0.0741(16) -0.0258(13) 0.0122(12) -0.0148(13) O
O2 0.0768(16) 0.0872(18) 0.0566(14) -0.0140(14) 0.0263(12) -0.0134(13) O
C27 0.074(3) 0.075(3) 0.115(3) 0.0024(24) 0.0138(25) 0.049(3) C
C28 0.138(5) 0.110(5) 0.185(7) -0.063(4) -0.058(5) 0.100(5) C
C29 0.317(14) 0.107(6) 0.110(6) -0.033(8) -0.106(8) 0.033(4) C
C30 0.518(19) 0.075(4) 0.074(4) 0.064(8) -0.097(8) -0.017(3) C
C31 0.177(6) 0.063(3) 0.072(3) 0.007(3) -0.003(3) 0.0053(23) C
C32 0.080(3) 0.0573(21) 0.0559(20) -0.0033(18) -0.0057(18) 0.0038(16) C
Cl1a 0.233(9) 0.120(6) 0.228(8) -0.083(5) -0.112(6) 0.038(5) Cl
Cl1 0.0738(11) 0.0662(14) 0.0828(12) -0.0166(10) -0.0027(9) -0.0213(10) Cl
Cl2a 0.180(7) 0.0434(22) 0.237(9) 0.036(3) 0.173(7) 0.040(3) Cl
Cl2 0.154(3) 0.179(4) 0.202(4) 0.028(3) 0.079(3) 0.057(3) Cl

loop_
_atom_site_label
_atom_site_fract_x
_atom_site_fract_y
_atom_site_fract_z
_atom_site_U_iso_or_equiv
_atom_site_thermal_displace_type
_atom_site_type_symbol
C1 0.5009(3) 0.4493(3) 0.16016(24) 0.0730(25) Uani C
C2 0.5110(3) 0.5178(3) 0.22316(23) 0.0677(22) Uani C
C3 0.4545(3) 0.6157(3) 0.22634(19) 0.0571(20) Uani C
C4 0.38171(23) 0.6514(3) 0.16620(15) 0.0459(16) Uani C
C5 0.32230(24) 0.7532(3) 0.16757(16) 0.0458(16) Uani C
C6 0.24934(22) 0.78267(22) 0.11015(14) 0.0406(13) Uani C
C7 0.17998(23) 0.88784(24) 0.10371(16) 0.0436(14) Uani C
C8 0.05685(23) 0.85442(22) 0.09244(15) 0.0422(14) Uani C
C9 -0.03064(24) 0.8881(3) 0.13416(16) 0.0465(15) Uani C
C10 -0.14202(25) 0.84835(24) 0.11788(16) 0.0493(16) Uani C
C11 -0.2366(3) 0.8811(3) 0.15917(21) 0.0658(21) Uani C
C12 -0.3409(3) 0.8396(4) 0.1422(3) 0.081(3) Uani C
C13 -0.3595(3) 0.7669(4) 0.0832(3) 0.082(3) Uani C
C14 -0.2715(3) 0.7332(3) 0.04213(24) 0.0697(24) Uani C
C15 -0.16049(25) 0.77285(25) 0.05784(17) 0.0503(16) Uani C
C16 -0.0668(3) 0.7394(3) 0.01529(18) 0.0488(16) Uani C
C17 0.03846(23) 0.77947(23) 0.03188(14) 0.0419(14) Uani C
C18 0.14509(24) 0.75269(24) -0.00875(16) 0.0436(15) Uani C
C19 0.23237(22) 0.71037(23) 0.04796(14) 0.0406(14) Uani C
C20 0.29192(25) 0.61353(25) 0.04373(17) 0.0470(16) Uani C
C21 0.36827(24) 0.58133(24) 0.10255(16) 0.0479(17) Uani C
C22 0.4310(3) 0.4803(3) 0.10076(23) 0.0635(22) Uani C
C23 0.2122(3) 0.9463(3) 0.02937(16) 0.0476(16) Uani C
C24 0.3367(3) 0.9725(3) 0.02705(17) 0.0535(17) Uani C
C25 0.3025(3) 0.8535(3) -0.07284(17) 0.0544(17) Uani C
C26 0.1897(3) 0.8666(3) -0.03714(16) 0.0476(16) Uani C
N1 0.38046(24) 0.91708(23) -0.03284(15) 0.0587(15) Uani N
O1 0.39081(20) 1.03109(20) 0.07024(13) 0.0706(14) Uani O
O2 0.32244(20) 0.79624(21) -0.12623(12) 0.0729(14) Uani O
C27 0.9925(4) 0.5770(4) 0.1974(3) 0.088(3) Uani C
C28 1.0581(6) 0.6533(6) 0.2428(5) 0.146(5) Uani C
C29 1.0029(11) 0.7121(7) 0.2949(5) 0.181(9) Uani C
C30 0.8733(13) 0.7036(6) 0.3053(4) 0.225(11) Uani C
C31 0.8285(5) 0.6317(4) 0.2618(3) 0.104(4) Uani C
C32 0.8786(3) 0.5671(3) 0.20875(18) 0.0645(21) Uani C
Cl1a 0.8044(9) 0.4979(7) 0.1570(6) 0.197(6) Uani Cl
Cl1 0.79494(23) 0.46476(25) 0.16240(15) 0.0744(11) Uani Cl
Cl2a 1.0442(9) 0.4969(4) 0.1210(7) 0.149(6) Uani Cl
Cl2 1.0654(7) 0.5042(5) 0.1423(5) 0.177(4) Uani Cl
HN1 0.455(3) 0.924(3) -0.0479(20) 0.089(12) Uiso H
HC1 0.538(3) 0.370(3) 0.1548(18) 0.082(11) Uiso H
HC2 0.556(3) 0.489(3) 0.2692(21) 0.085(11) Uiso H
HC3 0.464(3) 0.673(3) 0.2680(20) 0.083(11) Uiso H
HC5 0.3295(22) 0.7986(23) 0.2077(15) 0.040(7) Uiso H
HC7 0.1934(21) 0.9362(22) 0.1462(14) 0.041(7) Uiso H
HC9 -0.009(3) 0.935(3) 0.1778(17) 0.063(9) Uiso H
HC11 -0.214(3) 0.927(4) 0.2080(23) 0.107(14) Uiso H
HC12 -0.408(3) 0.860(3) 0.1677(18) 0.080(11) Uiso H
HC13 -0.437(4) 0.737(4) 0.070(3) 0.124(16) Uiso H
HC14 -0.288(3) 0.687(3) 0.0027(22) 0.093(14) Uiso H
HC16 -0.0843(21) 0.6930(23) -0.0268(15) 0.041(7) Uiso H
HC18 0.1316(19) 0.7038(20) -0.0486(13) 0.028(6) Uiso H
HC20 0.2789(23) 0.5666(24) 0.0021(16) 0.050(8) Uiso H
HC22 0.425(3) 0.435(3) 0.0579(20) 0.083(12) Uiso H
HC23 0.172(3) 1.023(3) 0.0237(18) 0.082(11) Uiso H
HC26 0.1419(22) 0.8968(22) -0.0706(15) 0.040(8) Uiso H
HC28 1.151 0.664 0.240 0.178(24) Uiso H
HC29 1.049 0.770 0.331 0.20(3) Uiso H
HC30 0.825 0.754 0.344 0.107(14) Uiso H
HC31 0.735 0.618 0.267 0.22(3) Uiso H

loop_
_atom_type_symbol
_atom_type_scat_dispersion_real
_atom_type_scat_dispersion_imag
_atom_type_scat_source
C 0.003 0.002 'International Tables Vol. IV Table 2.2B'
H 0.000 0.000 'International Tables Vol. IV Table 2.2B'
N 0.006 0.003 'International Tables Vol. IV Table 2.2B'
O 0.011 0.006 'International Tables Vol. IV Table 2.2B'
Cl 0.148 0.159 'International Tables Vol. IV Table 2.2B'

loop_
_geom_angle_atom_site_label_1
_geom_angle_atom_site_label_2
_geom_angle_atom_site_label_3
_geom_angle
C2 C1 C22 119.8(4)
C2 C1 HC1 125.5(18)
C22 C1 HC1 114.5(18)
C1 C2 C3 121.1(4)
C1 C2 HC2 118.7(20)
C3 C2 HC2 119.9(20)
C2 C3 C4 121.1(3)
C2 C3 HC3 125.2(19)
C4 C3 HC3 113.4(19)
C3 C4 C5 122.4(3)
C3 C4 C21 118.5(3)
C5 C4 C21 119.0(3)
C4 C5 C6 120.9(3)
C4 C5 HC5 120.2(16)
C6 C5 HC5 118.8(16)
C5 C6 C7 127.0(3)
C5 C6 C19 120.0(3)
C7 C6 C19 112.98(23)
C6 C7 C8 107.82(22)
C6 C7 C23 106.92(22)
C6 C7 HC7 111.7(15)
C8 C7 C23 105.54(22)
C8 C7 HC7 113.1(15)
C23 C7 HC7 111.3(15)
C7 C8 C9 126.5(3)
C7 C8 C17 112.87(23)
C9 C8 C17 120.7(3)
C8 C9 C10 120.4(3)
C8 C9 HC9 115.0(18)
C10 C9 HC9 124.4(18)
C9 C10 C11 122.8(3)
C9 C10 C15 119.1(3)
C11 C10 C15 118.1(3)
C10 C11 C12 120.7(4)
C10 C11 HC11 113.2(22)
C12 C11 HC11 125.2(22)
C11 C12 C13 121.4(4)
C11 C12 HC12 124.2(20)
C13 C12 HC12 114.3(20)
C12 C13 C14 119.9(4)
C12 C13 HC13 121(3)
C14 C13 HC13 118(3)
C13 C14 C15 121.1(4)
C13 C14 HC14 116.8(25)
C15 C14 HC14 122.0(25)
C10 C15 C14 118.8(3)
C10 C15 C16 119.0(3)
C14 C15 C16 122.2(3)
C15 C16 C17 120.5(3)
C15 C16 HC16 115.9(15)
C17 C16 HC16 123.4(15)
C8 C17 C16 120.3(3)
C8 C17 C18 113.27(23)
C16 C17 C18 126.4(3)
C17 C18 C19 107.99(22)
C17 C18 C26 105.59(23)
C17 C18 HC18 112.3(14)
C19 C18 C26 106.50(23)
C19 C18 HC18 113.4(14)
C26 C18 HC18 110.6(14)
C6 C19 C18 113.33(24)
C6 C19 C20 120.4(3)
C18 C19 C20 126.3(3)
C19 C20 C21 120.5(3)
C19 C20 HC20 118.9(17)
C21 C20 HC20 120.5(17)
C4 C21 C20 119.0(3)
C4 C21 C22 118.6(3)
C20 C21 C22 122.3(3)
C1 C22 C21 120.8(4)
C1 C22 HC22 120.1(22)
C21 C22 HC22 119.1(22)
C7 C23 C24 112.70(24)
C7 C23 C26 109.86(23)
C7 C23 HC23 110.9(19)
C24 C23 C26 104.44(24)
C24 C23 HC23 104.7(19)
C26 C23 HC23 114.1(18)
C23 C24 N1 108.4(3)
C23 C24 O1 126.7(3)
N1 C24 O1 124.9(3)
C26 C25 N1 107.9(3)
C26 C25 O2 126.6(3)
N1 C25 O2 125.5(3)
C18 C26 C23 110.00(23)
C18 C26 C25 111.2(3)
C18 C26 HC26 111.4(17)
C23 C26 C25 105.17(25)
C23 C26 HC26 111.0(17)
C25 C26 HC26 107.9(17)
C24 N1 C25 114.1(3)
C24 N1 HN1 124.4(23)
C25 N1 HN1 121.4(23)
C28 C27 C32 119.0(5)
C28 C27 Cl2a 125.5(6)
C28 C27 Cl2 114.1(6)
C32 C27 Cl2a 115.4(5)
C32 C27 Cl2 126.8(5)
Cl2a C27 Cl2 13.9(5)
C27 C28 C29 117.3(7)
C27 C28 HC28 124.2(9)
C29 C28 HC28 118.5(8)
C28 C29 C30 123.4(7)
C28 C29 HC29 120.4(12)
C30 C29 HC29 116.2(11)
C29 C30 C31 111.4(9)
C29 C30 HC30 124.9(9)
C31 C30 HC30 123.7(14)
C30 C31 C32 128.8(8)
C30 C31 HC31 116.0(8)
C32 C31 HC31 115.2(4)
C27 C32 C31 120.1(4)
C27 C32 Cl1a 120.7(6)
C27 C32 Cl1 121.7(3)
C31 C32 Cl1a 118.7(6)
C31 C32 Cl1 117.9(4)
Cl1a C32 Cl1 11.8(4)
C32 Cl1a Cl1 122.0(17)
C32 Cl1a Cl2a 65.8(5)
Cl1 Cl1a Cl2a 108.1(17)
C32 Cl1 Cl1a 46.3(14)
C27 Cl2a Cl1a 58.1(3)
C27 Cl2a Cl2 56.8(10)
Cl1a Cl2a Cl2 108.6(11)
C27 Cl2 Cl2a 109.3(12)

loop_
_geom_bond_atom_site_label_1
_geom_bond_atom_site_label_2
_geom_bond_distance
C1 C2 1.397(6)
C1 C22 1.374(5)
C1 HC1 1.05(4)
C2 C3 1.353(5)
C2 HC2 1.02(4)
C3 C4 1.419(4)
C3 HC3 1.02(4)
C4 C5 1.408(4)
C4 C21 1.420(4)
C5 C6 1.364(4)
C5 HC5 0.90(3)
C6 C7 1.506(4)
C6 C19 1.420(4)
C7 C8 1.515(4)
C7 C23 1.564(4)
C7 HC7 0.96(3)
C8 C9 1.359(4)
C8 C17 1.419(4)
C9 C10 1.420(4)
C9 HC9 0.99(3)
C10 C11 1.419(4)
C10 C15 1.416(4)
C11 C12 1.353(6)
C11 HC11 1.06(4)
C12 C13 1.382(7)
C12 HC12 0.96(4)
C13 C14 1.357(6)
C13 HC13 1.01(5)
C14 C15 1.414(5)
C14 HC14 0.91(4)
C15 C16 1.424(4)
C16 C17 1.356(4)
C16 HC16 0.95(3)
C17 C18 1.513(4)
C18 C19 1.508(4)
C18 C26 1.556(4)
C18 HC18 0.93(3)
C19 C20 1.361(4)
C20 C21 1.415(4)
C20 HC20 0.94(3)
C21 C22 1.421(5)
C22 HC22 0.94(4)
C23 C24 1.506(4)
C23 C26 1.542(4)
C23 HC23 1.04(4)
C24 N1 1.379(4)
C24 O1 1.210(4)
C25 C26 1.508(4)
C25 N1 1.376(4)
C25 O2 1.207(4)
C26 HC26 0.89(3)
N1 HN1 0.93(4)
C27 C28 1.432(10)
C27 C32 1.374(6)
C27 Cl2a 1.797(10)
C27 Cl2 1.594(8)
C28 C29 1.355(17)
C28 HC28 1.111(7)
C29 C30 1.552(21)
C29 HC29 1.085(8)
C30 C31 1.264(10)
C30 HC30 1.102(10)
C31 C32 1.377(6)
C31 HC31 1.123(6)
C32 Cl1a 1.502(9)
C32 Cl1 1.763(4)
Cl1a Cl1 0.424(9)
Cl1a Cl2a 2.930(14)
Cl2a Cl2 0.457(18)
